data_7705896
loop_
_publ_author_name
'Banerjee, Abhisek'
'Banerjee, Snehasis'
'G\'omez Garc\'ia, Carlos J'
'Benmansour, Samia'
'Chattopadhyay, Shouvik'

_publ_section_title
;
 Field-induced single molecule magnet behavior of a dinuclear cobalt(II)
 complex: a combined experimental and theoretical study.
;
_journal_issue 46
_journal_name_full 'Dalton transactions (Cambridge, England : 2003)'
_journal_page_first 16778
_journal_page_last 16790
_journal_paper_doi 10.1039/d0dt02158j
_journal_volume 49
_journal_year 2020
_chemical_formula_moiety 'C31 H38 Co2 N4 O9 S2'
_chemical_formula_sum 'C31 H38 Co2 N4 O9 S2'
_chemical_formula_weight 792.63
_space_group_crystal_system triclinic
_space_group_IT_number 2
_space_group_name_Hall '-P 1'
_space_group_name_H-M_alt 'P -1'
_atom_sites_solution_hydrogens mixed
_audit_creation_method SHELXL-2018/3
_audit_update_record
;
2020-09-27 deposited with the CCDC.	2020-10-21 downloaded from the CCDC.
;
_cell_angle_alpha 82.785(3)
_cell_angle_beta 80.434(3)
_cell_angle_gamma 66.001(2)
_cell_formula_units_Z 2
_cell_length_a 10.8887(8)
_cell_length_b 11.0302(8)
_cell_length_c 16.9783(13)
_cell_measurement_reflns_used 900
_cell_measurement_temperature 273(2)
_cell_measurement_theta_max 27.209
_cell_measurement_theta_min 2.08
_cell_volume 1833.2(2)
_computing_structure_refinement 'SHELXL-2018/3 (Sheldrick, 2018)'
_computing_structure_solution 'SHELXT 2014/5 (Sheldrick, 2014)'
_diffrn_ambient_temperature 273(2)
_diffrn_measured_fraction_theta_full 0.999
_diffrn_measured_fraction_theta_max 0.994
_diffrn_measurement_device_type 'BRUKER SMART APEX II'
_diffrn_radiation_type MoK\a
_diffrn_radiation_wavelength 0.71073
_diffrn_reflns_av_R_equivalents 0.0356
_diffrn_reflns_av_unetI/netI 0.0207
_diffrn_reflns_Laue_measured_fraction_full 0.999
_diffrn_reflns_Laue_measured_fraction_max 0.994
_diffrn_reflns_limit_h_max 14
_diffrn_reflns_limit_h_min -13
_diffrn_reflns_limit_k_max 14
_diffrn_reflns_limit_k_min -14
_diffrn_reflns_limit_l_max 21
_diffrn_reflns_limit_l_min -21
_diffrn_reflns_number 63498
_diffrn_reflns_point_group_measured_fraction_full 0.999
_diffrn_reflns_point_group_measured_fraction_max 0.994
_diffrn_reflns_theta_full 25.242
_diffrn_reflns_theta_max 27.209
_diffrn_reflns_theta_min 2.064
_exptl_absorpt_coefficient_mu 1.073
_exptl_absorpt_correction_T_max 0.851
_exptl_absorpt_correction_T_min 0.644
_exptl_absorpt_correction_type multi-scan
_exptl_absorpt_process_details SADABS
_exptl_crystal_colour BROWN
_exptl_crystal_density_diffrn 1.436
_exptl_crystal_description BLOCK
_exptl_crystal_F_000 820
_exptl_crystal_size_max 0.55
_exptl_crystal_size_mid 0.35
_exptl_crystal_size_min 0.15
_refine_diff_density_max 0.893
_refine_diff_density_min -0.656
_refine_diff_density_rms 0.179
_refine_ls_extinction_method none
_refine_ls_goodness_of_fit_ref 1.120
_refine_ls_hydrogen_treatment mixed
_refine_ls_matrix_type full
_refine_ls_number_parameters 441
_refine_ls_number_reflns 8129
_refine_ls_number_restraints 0
_refine_ls_restrained_S_all 1.120
_refine_ls_R_factor_all 0.0672
_refine_ls_R_factor_gt 0.0453
_refine_ls_shift/su_max 0.001
_refine_ls_shift/su_mean 0.000
_refine_ls_structure_factor_coef Fsqd
_refine_ls_weighting_details 'w=1/[\s^2^(Fo^2^)+(0.0852P)^2^+0.6103P] where P=(Fo^2^+2Fc^2^)/3'
_refine_ls_weighting_scheme calc
_refine_ls_wR_factor_gt 0.1310
_refine_ls_wR_factor_ref 0.1577
_reflns_Friedel_coverage 0.000
_reflns_number_gt 6208
_reflns_number_total 8174
_reflns_threshold_expression 'I > 2\s(I)'
_cod_data_source_file d0dt02158j2.cif
_cod_data_source_block 1
_cod_depositor_comments
;
The following automatic conversions were performed:

data item '_exptl_absorpt_correction_type' value 'MULTI-SCAN' was
changed to 'multi-scan' in accordance with the
/home/data/users/saulius/crontab/automatic-downloads/rss-feeds/RSC/lib/dictionaries/cif_core.dic
dictionary named 'cif_core.dic' version 2.4.2 last updated on
2011-04-26.

Automatic conversion script
Id: cif_fix_values 7556 2019-12-06 15:28:31Z antanas 
;
_cod_database_code 7705896
_shelx_shelxl_version_number 2018/3
_shelx_space_group_comment
;
The symmetry employed for this shelxl refinement is uniquely defined
by the following loop, which should always be used as a source of
symmetry information in preference to the above space-group names.
They are only intended as comments.
;

loop_
_space_group_symop_operation_xyz
'x, y, z'
'-x, -y, -z'

loop_
_atom_site_label
_atom_site_type_symbol
_atom_site_fract_x
_atom_site_fract_y
_atom_site_fract_z
_atom_site_U_iso_or_equiv
_atom_site_adp_type
_atom_site_occupancy
_atom_site_site_symmetry_order
_atom_site_calc_flag
_atom_site_refinement_flags_posn
_atom_site_refinement_flags_adp
_atom_site_refinement_flags_occupancy
_atom_site_disorder_assembly
_atom_site_disorder_group
S1 S 0.33967(12) 0.16511(12) 0.51434(8) 0.0810(5) Uani 0.831(4) 1 d . . P A 1
S1A S 0.2919(10) 0.2865(10) 0.5195(6) 0.124(4) Uani 0.169(4) 1 d . . P A 2
Co1 Co 0.17108(4) 0.13883(4) 0.68676(2) 0.04829(13) Uani 1 1 d . . . . .
Co2 Co 0.42702(4) 0.00964(4) 0.76002(3) 0.06193(15) Uani 1 1 d . . . . .
O1 O 0.3480(2) -0.03421(19) 0.67230(12) 0.0550(5) Uani 1 1 d . . . . .
O2 O 0.3022(2) 0.1965(2) 0.73199(14) 0.0605(5) Uani 1 1 d . . . . .
O3 O 0.5108(2) -0.2269(2) 0.75865(16) 0.0782(7) Uani 1 1 d . . . . .
O4 O 0.4434(3) 0.1444(3) 0.8508(2) 0.1002(10) Uani 1 1 d . . . . .
O5 O 0.1128(2) 0.0603(2) 0.80030(12) 0.0569(5) Uani 1 1 d . . . . .
O6 O 0.3074(2) -0.0361(2) 0.85390(13) 0.0677(6) Uani 1 1 d . . . . .
O7 O 0.1796(3) -0.4091(3) 1.12938(18) 0.1012(10) Uani 1 1 d . . . . .
O8 O 0.3500(4) -0.3686(4) 1.0733(2) 0.1249(13) Uani 1 1 d . . . . .
O9 O 0.2116(2) 0.2204(2) 0.57042(14) 0.0728(6) Uani 1 1 d . . . . .
N1 N 0.0580(3) 0.0524(3) 0.64279(16) 0.0556(6) Uani 1 1 d . . . . .
N2 N 0.0079(2) 0.3216(2) 0.71007(16) 0.0559(6) Uani 1 1 d . . . . .
H2N H -0.039698 0.309725 0.762860 0.067 Uiso 1 1 calc R U . . .
N3 N 0.6238(3) -0.0329(4) 0.7312(3) 0.0941(11) Uani 1 1 d . . . . .
N4 N 0.2310(4) -0.3511(3) 1.07841(19) 0.0782(8) Uani 1 1 d . . . . .
S2 S 0.89989(11) -0.16735(13) 0.71544(12) 0.1230(6) Uani 1 1 d . . . . .
C1 C 0.5908(5) -0.3219(5) 0.8140(3) 0.1213(19) Uani 1 1 d . . . . .
H1A H 0.646817 -0.286597 0.833318 0.182 Uiso 1 1 calc R U . . .
H1B H 0.532527 -0.341046 0.858244 0.182 Uiso 1 1 calc R U . . .
H1C H 0.647140 -0.402102 0.787977 0.182 Uiso 1 1 calc R U . . .
C2 C 0.4240(3) -0.2587(3) 0.7244(2) 0.0719(10) Uani 1 1 d . . . . .
C3 C 0.4189(4) -0.3838(4) 0.7299(3) 0.0973(15) Uani 1 1 d . . . . .
H3 H 0.476548 -0.453874 0.760000 0.117 Uiso 1 1 calc R U . . .
C4 C 0.2421(4) -0.2996(4) 0.6465(3) 0.0950(14) Uani 1 1 d . . . . .
H4 H 0.181314 -0.314375 0.620409 0.114 Uiso 1 1 calc R U . . .
C5 C 0.3287(5) -0.4028(4) 0.6910(4) 0.1152(19) Uani 1 1 d . . . . .
H5 H 0.325486 -0.486307 0.694557 0.138 Uiso 1 1 calc R U . . .
C6 C 0.2448(3) -0.1729(3) 0.6401(2) 0.0665(9) Uani 1 1 d . . . . .
C7 C 0.3380(3) -0.1527(3) 0.67829(19) 0.0575(7) Uani 1 1 d . . . . .
C8 C 0.1485(3) -0.0603(4) 0.5929(2) 0.0689(9) Uani 1 1 d . . . . .
H8A H 0.200104 -0.028313 0.549568 0.083 Uiso 1 1 calc R U . . .
H8B H 0.093357 -0.093000 0.569445 0.083 Uiso 1 1 calc R U . . .
C9 C -0.0537(4) 0.1459(4) 0.5993(2) 0.0727(9) Uani 1 1 d . . . . .
H9A H -0.103317 0.097514 0.585485 0.087 Uiso 1 1 calc R U . . .
H9B H -0.014678 0.177544 0.549574 0.087 Uiso 1 1 calc R U . . .
C10 C -0.1542(3) 0.2665(4) 0.6438(2) 0.0723(9) Uani 1 1 d . . . . .
C11 C -0.2146(4) 0.2254(4) 0.7250(2) 0.0785(10) Uani 1 1 d . . . . .
H11A H -0.277184 0.303325 0.751278 0.118 Uiso 1 1 calc R U . . .
H11B H -0.261363 0.171083 0.717562 0.118 Uiso 1 1 calc R U . . .
H11C H -0.143384 0.175804 0.757237 0.118 Uiso 1 1 calc R U . . .
C12 C -0.2684(5) 0.3403(6) 0.5902(3) 0.1138(17) Uani 1 1 d . . . . .
H12A H -0.230384 0.366208 0.539008 0.171 Uiso 1 1 calc R U . . .
H12B H -0.311195 0.282331 0.582958 0.171 Uiso 1 1 calc R U . . .
H12C H -0.334306 0.417971 0.615307 0.171 Uiso 1 1 calc R U . . .
C13 C -0.0924(3) 0.3664(3) 0.6530(2) 0.0697(9) Uani 1 1 d . . . . .
H13A H -0.049372 0.385776 0.600987 0.084 Uiso 1 1 calc R U . . .
H13B H -0.165171 0.448747 0.670065 0.084 Uiso 1 1 calc R U . . .
C14 C 0.0594(4) 0.4272(3) 0.7156(3) 0.0726(9) Uani 1 1 d . . . . .
H14A H 0.116617 0.433676 0.666317 0.087 Uiso 1 1 calc R U . . .
H14B H -0.016898 0.512218 0.721127 0.087 Uiso 1 1 calc R U . . .
C15 C 0.1384(4) 0.3991(3) 0.7846(2) 0.0722(9) Uani 1 1 d . . . . .
C16 C 0.0981(5) 0.4877(4) 0.8453(3) 0.0989(14) Uani 1 1 d . . . . .
H16 H 0.019619 0.564852 0.843569 0.119 Uiso 1 1 calc R U . . .
C17 C 0.1733(6) 0.4616(6) 0.9071(4) 0.123(2) Uani 1 1 d . . . . .
H17 H 0.145627 0.522472 0.946294 0.147 Uiso 1 1 calc R U . . .
C18 C 0.2876(6) 0.3489(6) 0.9127(4) 0.1174(18) Uani 1 1 d . . . . .
H18 H 0.336425 0.331540 0.955792 0.141 Uiso 1 1 calc R U . . .
C19 C 0.3295(5) 0.2610(4) 0.8532(3) 0.0874(12) Uani 1 1 d . . . . .
C20 C 0.2567(4) 0.2847(3) 0.7885(2) 0.0679(9) Uani 1 1 d . . . . .
C21 C 0.5370(7) 0.1164(8) 0.9049(4) 0.142(2) Uani 1 1 d . . . . .
H21A H 0.609774 0.031711 0.894960 0.213 Uiso 1 1 calc R U . . .
H21B H 0.572389 0.184247 0.898104 0.213 Uiso 1 1 calc R U . . .
H21C H 0.492888 0.113833 0.958562 0.213 Uiso 1 1 calc R U . . .
C22 C 0.1871(3) -0.0175(3) 0.85018(17) 0.0530(6) Uani 1 1 d . . . . .
C23 C 0.1265(3) -0.0963(3) 0.91022(16) 0.0516(6) Uani 1 1 d . . . . .
C24 C -0.0048(3) -0.0838(3) 0.91161(19) 0.0612(7) Uani 1 1 d . . . . .
H24 H -0.057227 -0.026570 0.873723 0.073 Uiso 1 1 calc R U . . .
C25 C -0.0603(4) -0.1552(4) 0.9685(2) 0.0694(8) Uani 1 1 d . . . . .
H25 H -0.149572 -0.144529 0.968736 0.083 Uiso 1 1 calc R U . . .
C26 C 0.0151(4) -0.2413(3) 1.0244(2) 0.0653(8) Uani 1 1 d . . . . .
H26 H -0.021628 -0.288650 1.063396 0.078 Uiso 1 1 calc R U . . .
C27 C 0.1468(3) -0.2551(3) 1.02081(18) 0.0591(7) Uani 1 1 d . . . . .
C28 C 0.2052(3) -0.1852(3) 0.96547(17) 0.0568(7) Uani 1 1 d . . . . .
H28 H 0.294927 -0.197282 0.965143 0.068 Uiso 1 1 calc R U . . .
C29 C 0.3047(6) 0.2631(9) 0.4265(4) 0.1471(18) Uani 1 1 d . . . . .
H29A H 0.382810 0.233654 0.386870 0.221 Uiso 1 1 calc R U . A 1
H29B H 0.229663 0.256000 0.407541 0.221 Uiso 1 1 calc R U . A 1
H29C H 0.282031 0.354055 0.436192 0.221 Uiso 1 1 calc R U . A 1
C30 C 0.4564(6) 0.2143(8) 0.5417(4) 0.1471(18) Uani 1 1 d . . . . .
H30A H 0.539606 0.179818 0.506335 0.221 Uiso 1 1 calc R U . A 1
H30B H 0.422175 0.309700 0.538364 0.221 Uiso 1 1 calc R U . A 1
H30C H 0.472770 0.181038 0.595606 0.221 Uiso 1 1 calc R U . A 1
C31 C 0.7378(4) -0.0876(4) 0.7239(3) 0.0820(11) Uani 1 1 d . . . . .
H1N H 0.024(3) 0.019(3) 0.685(2) 0.057(9) Uiso 1 1 d . . . . .

loop_
_atom_site_aniso_label
_atom_site_aniso_U_11
_atom_site_aniso_U_22
_atom_site_aniso_U_33
_atom_site_aniso_U_23
_atom_site_aniso_U_13
_atom_site_aniso_U_12
S1 0.0638(7) 0.0697(8) 0.0848(8) 0.0061(5) 0.0206(5) -0.0157(5)
S1A 0.117(7) 0.111(8) 0.133(7) 0.008(5) 0.022(5) -0.054(6)
Co1 0.0419(2) 0.0448(2) 0.0533(2) 0.00111(15) -0.00176(15) -0.01492(16)
Co2 0.0417(2) 0.0602(3) 0.0802(3) 0.0047(2) -0.00835(19) -0.01876(19)
O1 0.0468(10) 0.0452(10) 0.0664(12) 0.0010(9) 0.0021(9) -0.0164(8)
O2 0.0501(11) 0.0519(11) 0.0792(14) -0.0061(10) -0.0052(10) -0.0206(9)
O3 0.0571(13) 0.0605(13) 0.0964(18) 0.0188(12) -0.0099(12) -0.0090(11)
O4 0.0789(18) 0.097(2) 0.139(3) -0.0167(19) -0.0451(18) -0.0348(17)
O5 0.0518(11) 0.0601(12) 0.0517(11) 0.0046(9) -0.0019(9) -0.0190(9)
O6 0.0571(13) 0.0791(15) 0.0645(13) 0.0103(11) -0.0116(10) -0.0273(11)
O7 0.107(2) 0.0846(19) 0.0866(19) 0.0337(15) -0.0094(16) -0.0244(17)
O8 0.096(2) 0.146(3) 0.124(3) 0.064(2) -0.047(2) -0.047(2)
O9 0.0605(13) 0.0761(15) 0.0658(13) 0.0129(11) 0.0089(10) -0.0221(11)
N1 0.0486(13) 0.0626(15) 0.0522(14) -0.0077(11) 0.0013(10) -0.0202(11)
N2 0.0491(13) 0.0444(12) 0.0668(15) 0.0035(11) -0.0025(11) -0.0149(10)
N3 0.0472(16) 0.087(2) 0.145(3) -0.004(2) -0.0129(18) -0.0236(16)
N4 0.083(2) 0.0684(18) 0.0665(18) 0.0114(14) -0.0123(16) -0.0167(16)
S2 0.0491(5) 0.0841(7) 0.2269(18) -0.0072(9) -0.0064(7) -0.0221(5)
C1 0.095(3) 0.092(3) 0.134(4) 0.046(3) -0.029(3) -0.003(3)
C2 0.0490(17) 0.0482(16) 0.097(3) 0.0041(16) 0.0192(16) -0.0109(13)
C3 0.062(2) 0.0474(18) 0.156(4) 0.012(2) 0.021(2) -0.0129(17)
C4 0.066(2) 0.071(2) 0.150(4) -0.039(3) 0.023(2) -0.034(2)
C5 0.081(3) 0.051(2) 0.199(6) -0.017(3) 0.034(3) -0.028(2)
C6 0.0545(17) 0.0595(18) 0.083(2) -0.0219(16) 0.0179(15) -0.0247(15)
C7 0.0467(15) 0.0462(15) 0.0684(18) -0.0079(13) 0.0184(13) -0.0157(12)
C8 0.0616(19) 0.080(2) 0.068(2) -0.0251(17) 0.0068(15) -0.0315(17)
C9 0.0608(19) 0.090(2) 0.066(2) -0.0080(18) -0.0173(16) -0.0239(18)
C10 0.0494(17) 0.079(2) 0.080(2) -0.0007(18) -0.0168(16) -0.0148(16)
C11 0.0540(18) 0.081(2) 0.096(3) -0.012(2) 0.0044(17) -0.0257(17)
C12 0.071(3) 0.125(4) 0.130(4) 0.003(3) -0.052(3) -0.012(3)
C13 0.0568(18) 0.0589(18) 0.076(2) 0.0090(15) -0.0109(15) -0.0078(15)
C14 0.065(2) 0.0421(15) 0.103(3) 0.0043(16) -0.0043(18) -0.0184(14)
C15 0.072(2) 0.0499(17) 0.100(3) -0.0109(17) -0.0010(19) -0.0314(16)
C16 0.098(3) 0.065(2) 0.140(4) -0.034(3) 0.001(3) -0.037(2)
C17 0.129(5) 0.107(4) 0.153(5) -0.063(4) -0.025(4) -0.049(4)
C18 0.126(4) 0.118(4) 0.137(4) -0.044(4) -0.032(4) -0.062(4)
C19 0.081(3) 0.082(3) 0.117(3) -0.021(2) -0.022(2) -0.043(2)
C20 0.067(2) 0.0563(18) 0.092(2) -0.0111(16) -0.0060(17) -0.0360(16)
C21 0.131(5) 0.168(6) 0.138(5) -0.007(4) -0.065(4) -0.051(5)
C22 0.0520(16) 0.0543(15) 0.0477(15) -0.0046(12) -0.0027(12) -0.0170(13)
C23 0.0575(16) 0.0479(14) 0.0438(14) -0.0038(11) -0.0015(12) -0.0167(12)
C24 0.0583(17) 0.0615(18) 0.0575(17) 0.0020(14) -0.0062(13) -0.0192(14)
C25 0.0624(19) 0.072(2) 0.072(2) 0.0029(16) -0.0034(16) -0.0287(17)
C26 0.072(2) 0.0577(17) 0.0606(18) -0.0006(14) 0.0043(15) -0.0259(16)
C27 0.073(2) 0.0456(15) 0.0497(16) -0.0020(12) -0.0070(14) -0.0146(14)
C28 0.0599(17) 0.0555(16) 0.0499(16) -0.0048(12) -0.0060(13) -0.0175(14)
C29 0.113(3) 0.228(6) 0.103(3) 0.017(3) 0.009(2) -0.086(4)
C30 0.113(3) 0.228(6) 0.103(3) 0.017(3) 0.009(2) -0.086(4)
C31 0.055(2) 0.070(2) 0.124(3) 0.004(2) -0.007(2) -0.0320(18)

loop_
_atom_type_symbol
_atom_type_description
_atom_type_scat_dispersion_real
_atom_type_scat_dispersion_imag
_atom_type_scat_source
C C 0.0033 0.0016 'International Tables Vol C Tables 4.2.6.8 and 6.1.1.4'
H H 0.0000 0.0000 'International Tables Vol C Tables 4.2.6.8 and 6.1.1.4'
N N 0.0061 0.0033 'International Tables Vol C Tables 4.2.6.8 and 6.1.1.4'
O O 0.0106 0.0060 'International Tables Vol C Tables 4.2.6.8 and 6.1.1.4'
Na Na 0.0362 0.0249 'International Tables Vol C Tables 4.2.6.8 and 6.1.1.4'
S S 0.1246 0.1234 'International Tables Vol C Tables 4.2.6.8 and 6.1.1.4'
Cl Cl 0.1484 0.1585 'International Tables Vol C Tables 4.2.6.8 and 6.1.1.4'
Co Co 0.3494 0.9721 'International Tables Vol C Tables 4.2.6.8 and 6.1.1.4'

loop_
_geom_angle_atom_site_label_1
_geom_angle_atom_site_label_2
_geom_angle_atom_site_label_3
_geom_angle
_geom_angle_site_symmetry_1
_geom_angle_site_symmetry_3
_geom_angle_publ_flag
O9 S1 C30 108.1(3) . . ?
O9 S1 C29 104.3(3) . . ?
C30 S1 C29 99.7(3) . . ?
O9 S1A C29 112.0(7) . . ?
O9 S1A C30 109.1(7) . . ?
C29 S1A C30 104.4(6) . . ?
O2 Co1 O1 80.36(8) . . ?
O2 Co1 N1 171.88(9) . . ?
O1 Co1 N1 91.86(9) . . ?
O2 Co1 N2 91.94(9) . . ?
O1 Co1 N2 172.22(9) . . ?
N1 Co1 N2 95.78(10) . . ?
O2 Co1 O5 92.57(9) . . ?
O1 Co1 O5 90.28(8) . . ?
N1 Co1 O5 85.09(10) . . ?
N2 Co1 O5 88.91(9) . . ?
O2 Co1 O9 92.11(10) . . ?
O1 Co1 O9 92.89(8) . . ?
N1 Co1 O9 90.60(11) . . ?
N2 Co1 O9 88.51(10) . . ?
O5 Co1 O9 174.73(9) . . ?
O2 Co1 Co2 42.28(6) . . ?
O1 Co1 Co2 43.18(6) . . ?
N1 Co1 Co2 129.65(7) . . ?
N2 Co1 Co2 129.27(7) . . ?
O5 Co1 Co2 75.92(6) . . ?
O9 Co1 Co2 109.24(7) . . ?
N3 Co2 O2 116.08(13) . . ?
N3 Co2 O6 136.22(14) . . ?
O2 Co2 O6 99.27(9) . . ?
N3 Co2 O1 111.61(14) . . ?
O2 Co2 O1 83.31(8) . . ?
O6 Co2 O1 96.72(9) . . ?
N3 Co2 O4 83.29(14) . . ?
O2 Co2 O4 73.13(10) . . ?
O6 Co2 O4 83.22(12) . . ?
O1 Co2 O4 156.05(9) . . ?
N3 Co2 O3 80.03(12) . . ?
O2 Co2 O3 154.38(9) . . ?
O6 Co2 O3 77.97(9) . . ?
O1 Co2 O3 71.88(9) . . ?
O4 Co2 O3 130.84(11) . . ?
N3 Co2 Co1 139.57(12) . . ?
O2 Co2 Co1 43.90(6) . . ?
O6 Co2 Co1 83.91(6) . . ?
O1 Co2 Co1 44.80(5) . . ?
O4 Co2 Co1 111.79(7) . . ?
O3 Co2 Co1 110.79(7) . . ?
C7 O1 Co2 118.5(2) . . ?
C7 O1 Co1 119.14(17) . . ?
Co2 O1 Co1 92.02(8) . . ?
C20 O2 Co2 118.5(2) . . ?
C20 O2 Co1 120.9(2) . . ?
Co2 O2 Co1 93.82(9) . . ?
C2 O3 C1 118.4(4) . . ?
C2 O3 Co2 108.71(18) . . ?
C1 O3 Co2 126.6(3) . . ?
C19 O4 C21 120.4(4) . . ?
C19 O4 Co2 108.7(2) . . ?
C21 O4 Co2 130.4(4) . . ?
C22 O5 Co1 128.70(19) . . ?
C22 O6 Co2 122.7(2) . . ?
S1A O9 Co1 145.8(5) . . ?
S1 O9 Co1 126.04(15) . . ?
C9 N1 C8 110.5(3) . . ?
C9 N1 Co1 115.1(2) . . ?
C8 N1 Co1 110.79(19) . . ?
C13 N2 C14 110.5(2) . . ?
C13 N2 Co1 114.7(2) . . ?
C14 N2 Co1 110.31(19) . . ?
C31 N3 Co2 162.4(4) . . ?
O7 N4 O8 122.4(3) . . ?
O7 N4 C27 118.9(3) . . ?
O8 N4 C27 118.7(3) . . ?
O3 C2 C3 125.6(4) . . ?
O3 C2 C7 114.0(3) . . ?
C3 C2 C7 120.4(4) . . ?
C5 C3 C2 119.6(4) . . ?
C5 C4 C6 120.8(4) . . ?
C3 C5 C4 120.8(4) . . ?
C7 C6 C4 119.0(4) . . ?
C7 C6 C8 120.5(3) . . ?
C4 C6 C8 120.6(4) . . ?
O1 C7 C6 121.7(3) . . ?
O1 C7 C2 119.0(3) . . ?
C6 C7 C2 119.4(3) . . ?
N1 C8 C6 112.6(3) . . ?
N1 C9 C10 115.9(3) . . ?
C11 C10 C9 111.6(3) . . ?
C11 C10 C13 110.6(3) . . ?
C9 C10 C13 112.7(3) . . ?
C11 C10 C12 109.4(3) . . ?
C9 C10 C12 106.1(3) . . ?
C13 C10 C12 106.1(3) . . ?
N2 C13 C10 114.9(3) . . ?
C15 C14 N2 112.5(3) . . ?
C20 C15 C16 118.6(4) . . ?
C20 C15 C14 120.0(3) . . ?
C16 C15 C14 121.4(4) . . ?
C17 C16 C15 120.5(5) . . ?
C18 C17 C16 121.7(5) . . ?
C17 C18 C19 118.6(5) . . ?
O4 C19 C18 124.7(4) . . ?
O4 C19 C20 113.8(4) . . ?
C18 C19 C20 121.5(5) . . ?
O2 C20 C15 121.8(3) . . ?
O2 C20 C19 119.1(3) . . ?
C15 C20 C19 119.1(4) . . ?
O6 C22 O5 126.0(3) . . ?
O6 C22 C23 116.8(3) . . ?
O5 C22 C23 117.2(3) . . ?
C24 C23 C28 119.0(3) . . ?
C24 C23 C22 121.8(3) . . ?
C28 C23 C22 119.3(3) . . ?
C23 C24 C25 121.1(3) . . ?
C26 C25 C24 120.7(3) . . ?
C25 C26 C27 117.4(3) . . ?
C26 C27 C28 123.6(3) . . ?
C26 C27 N4 118.2(3) . . ?
C28 C27 N4 118.2(3) . . ?
C27 C28 C23 118.3(3) . . ?
N3 C31 S2 178.7(5) . . ?

loop_
_geom_bond_atom_site_label_1
_geom_bond_atom_site_label_2
_geom_bond_distance
_geom_bond_site_symmetry_2
_geom_bond_publ_flag
S1 O9 1.495(2) . ?
S1 C30 1.717(7) . ?
S1 C29 1.729(6) . ?
S1A O9 1.467(8) . ?
S1A C29 1.607(13) . ?
S1A C30 1.725(13) . ?
Co1 O2 2.064(2) . ?
Co1 O1 2.0940(19) . ?
Co1 N1 2.103(3) . ?
Co1 N2 2.105(2) . ?
Co1 O5 2.119(2) . ?
Co1 O9 2.120(2) . ?
Co1 Co2 2.9700(6) . ?
Co2 N3 1.986(3) . ?
Co2 O2 2.003(2) . ?
Co2 O6 2.034(2) . ?
Co2 O1 2.034(2) . ?
Co2 O4 2.346(3) . ?
Co2 O3 2.390(3) . ?
O1 C7 1.346(4) . ?
O2 C20 1.340(4) . ?
O3 C2 1.363(5) . ?
O3 C1 1.422(5) . ?
O4 C19 1.375(5) . ?
O4 C21 1.399(6) . ?
O5 C22 1.260(3) . ?
O6 C22 1.252(4) . ?
O7 N4 1.210(4) . ?
O8 N4 1.219(5) . ?
N1 C9 1.475(4) . ?
N1 C8 1.492(4) . ?
N2 C13 1.472(4) . ?
N2 C14 1.502(4) . ?
N3 C31 1.130(5) . ?
N4 C27 1.472(4) . ?
S2 C31 1.611(4) . ?
C2 C3 1.395(5) . ?
C2 C7 1.407(5) . ?
C3 C5 1.365(7) . ?
C4 C5 1.379(8) . ?
C4 C6 1.400(5) . ?
C6 C7 1.392(5) . ?
C6 C8 1.500(5) . ?
C9 C10 1.527(5) . ?
C10 C11 1.525(5) . ?
C10 C13 1.541(5) . ?
C10 C12 1.551(5) . ?
C14 C15 1.496(6) . ?
C15 C20 1.393(5) . ?
C15 C16 1.401(6) . ?
C16 C17 1.368(8) . ?
C17 C18 1.362(8) . ?
C18 C19 1.380(7) . ?
C19 C20 1.397(6) . ?
C22 C23 1.499(4) . ?
C23 C24 1.377(4) . ?
C23 C28 1.389(4) . ?
C24 C25 1.385(5) . ?
C25 C26 1.370(5) . ?
C26 C27 1.371(5) . ?
C27 C28 1.378(5) . ?

loop_
_geom_torsion_atom_site_label_1
_geom_torsion_atom_site_label_2
_geom_torsion_atom_site_label_3
_geom_torsion_atom_site_label_4
_geom_torsion
_geom_torsion_site_symmetry_1
_geom_torsion_site_symmetry_2
_geom_torsion_site_symmetry_3
_geom_torsion_site_symmetry_4
_geom_torsion_publ_flag
C29 S1A O9 Co1 156.1(5) . . . . ?
C30 S1A O9 Co1 41.1(11) . . . . ?
C30 S1 O9 Co1 -81.0(3) . . . . ?
C29 S1 O9 Co1 173.5(3) . . . . ?
C1 O3 C2 C3 -9.4(5) . . . . ?
Co2 O3 C2 C3 -163.4(3) . . . . ?
C1 O3 C2 C7 172.6(3) . . . . ?
Co2 O3 C2 C7 18.6(3) . . . . ?
O3 C2 C3 C5 -178.5(4) . . . . ?
C7 C2 C3 C5 -0.7(6) . . . . ?
C2 C3 C5 C4 -0.3(7) . . . . ?
C6 C4 C5 C3 0.0(7) . . . . ?
C5 C4 C6 C7 1.1(6) . . . . ?
C5 C4 C6 C8 -178.8(4) . . . . ?
Co2 O1 C7 C6 156.3(2) . . . . ?
Co1 O1 C7 C6 45.9(3) . . . . ?
Co2 O1 C7 C2 -23.7(3) . . . . ?
Co1 O1 C7 C2 -134.1(2) . . . . ?
C4 C6 C7 O1 178.0(3) . . . . ?
C8 C6 C7 O1 -2.1(4) . . . . ?
C4 C6 C7 C2 -2.0(5) . . . . ?
C8 C6 C7 C2 177.9(3) . . . . ?
O3 C2 C7 O1 -0.1(4) . . . . ?
C3 C2 C7 O1 -178.1(3) . . . . ?
O3 C2 C7 C6 179.9(3) . . . . ?
C3 C2 C7 C6 1.8(5) . . . . ?
C9 N1 C8 C6 -167.3(3) . . . . ?
Co1 N1 C8 C6 64.0(3) . . . . ?
C7 C6 C8 N1 -60.4(4) . . . . ?
C4 C6 C8 N1 119.5(4) . . . . ?
C8 N1 C9 C10 -180.0(3) . . . . ?
Co1 N1 C9 C10 -53.6(4) . . . . ?
N1 C9 C10 C11 -55.0(4) . . . . ?
N1 C9 C10 C13 70.2(4) . . . . ?
N1 C9 C10 C12 -174.2(4) . . . . ?
C14 N2 C13 C10 -178.9(3) . . . . ?
Co1 N2 C13 C10 55.7(3) . . . . ?
C11 C10 C13 N2 54.4(4) . . . . ?
C9 C10 C13 N2 -71.4(4) . . . . ?
C12 C10 C13 N2 173.0(3) . . . . ?
C13 N2 C14 C15 167.9(3) . . . . ?
Co1 N2 C14 C15 -64.3(3) . . . . ?
N2 C14 C15 C20 61.5(4) . . . . ?
N2 C14 C15 C16 -120.2(4) . . . . ?
C20 C15 C16 C17 -0.3(7) . . . . ?
C14 C15 C16 C17 -178.6(5) . . . . ?
C15 C16 C17 C18 -1.1(9) . . . . ?
C16 C17 C18 C19 1.6(9) . . . . ?
C21 O4 C19 C18 -9.2(8) . . . . ?
Co2 O4 C19 C18 163.2(4) . . . . ?
C21 O4 C19 C20 170.7(5) . . . . ?
Co2 O4 C19 C20 -16.8(4) . . . . ?
C17 C18 C19 O4 179.3(5) . . . . ?
C17 C18 C19 C20 -0.7(8) . . . . ?
Co2 O2 C20 C15 -157.6(3) . . . . ?
Co1 O2 C20 C15 -43.2(4) . . . . ?
Co2 O2 C20 C19 22.0(4) . . . . ?
Co1 O2 C20 C19 136.4(3) . . . . ?
C16 C15 C20 O2 -179.1(3) . . . . ?
C14 C15 C20 O2 -0.8(5) . . . . ?
C16 C15 C20 C19 1.2(5) . . . . ?
C14 C15 C20 C19 179.5(3) . . . . ?
O4 C19 C20 O2 -0.3(5) . . . . ?
C18 C19 C20 O2 179.6(4) . . . . ?
O4 C19 C20 C15 179.3(3) . . . . ?
C18 C19 C20 C15 -0.7(6) . . . . ?
Co2 O6 C22 O5 -20.2(4) . . . . ?
Co2 O6 C22 C23 159.20(19) . . . . ?
Co1 O5 C22 O6 21.4(4) . . . . ?
Co1 O5 C22 C23 -157.98(19) . . . . ?
O6 C22 C23 C24 -179.9(3) . . . . ?
O5 C22 C23 C24 -0.5(4) . . . . ?
O6 C22 C23 C28 -0.6(4) . . . . ?
O5 C22 C23 C28 178.8(3) . . . . ?
C28 C23 C24 C25 2.0(5) . . . . ?
C22 C23 C24 C25 -178.6(3) . . . . ?
C23 C24 C25 C26 -0.7(5) . . . . ?
C24 C25 C26 C27 -1.0(5) . . . . ?
C25 C26 C27 C28 1.5(5) . . . . ?
C25 C26 C27 N4 -177.6(3) . . . . ?
O7 N4 C27 C26 -3.8(5) . . . . ?
O8 N4 C27 C26 176.6(4) . . . . ?
O7 N4 C27 C28 177.0(3) . . . . ?
O8 N4 C27 C28 -2.5(5) . . . . ?
C26 C27 C28 C23 -0.2(5) . . . . ?
N4 C27 C28 C23 178.9(3) . . . . ?
C24 C23 C28 C27 -1.6(4) . . . . ?
C22 C23 C28 C27 179.1(3) . . . . ?
